data_7055516
loop_
_publ_author_name
'Klap\"otke, Thomas M.'
'Penger, Alexander'
'Pfl\"uger, Carolin'
'Stierstorfer, J\"org'

_publ_section_title
;
 Melt-cast materials: combining the advantages of highly nitrated azoles
 and open-chain nitramines
;
_journal_issue 7
_journal_name_full 'New J. Chem.'
_journal_page_first 6059
_journal_paper_doi 10.1039/C6NJ00202A
_journal_volume 40
_journal_year 2016
_chemical_formula_moiety 'C5 H6 N6 O6'
_chemical_formula_sum 'C5 H6 N6 O6'
_chemical_formula_weight 246.138
_chemical_name_systematic 1-(2,4-dinitroimidazol-1-yl)-2-nitrazapropane
_space_group_IT_number 14
_symmetry_cell_setting monoclinic
_symmetry_Int_Tables_number 14
_symmetry_space_group_name_Hall '-P 2ybc'
_symmetry_space_group_name_H-M 'P 1 21/c 1'
_atom_sites_solution_hydrogens geom
_atom_sites_solution_primary direct
_atom_sites_solution_secondary difmap
_audit_creation_date
;
'Thu Nov 04 17:39:29 2010'
;
_audit_creation_method SHELXL-97
_audit_update_record
;
2016-04-15 deposited with the CCDC.
2016-04-25 downloaded from the CCDC.
;
_cell_angle_alpha 90.00
_cell_angle_beta 113.537(10)
_cell_angle_gamma 90.00
_cell_formula_units_Z 4
_cell_length_a 11.4913(12)
_cell_length_b 6.9525(5)
_cell_length_c 12.8652(11)
_cell_measurement_reflns_used 1471
_cell_measurement_temperature 173(2)
_cell_measurement_theta_max 32.1662
_cell_measurement_theta_min 4.2287
_cell_volume 942.33(16)
_computing_cell_refinement
;
CrysAlisPro, Oxford Diffraction Ltd.,
Version 1.171.33.41 (release 06-05-2009 CrysAlis171 .NET)
(compiled May  6 2009,17:20:42)
;
_computing_data_collection
;
CrysAlisPro, Oxford Diffraction Ltd.,
Version 1.171.33.41 (release 06-05-2009 CrysAlis171 .NET)
(compiled May  6 2009,17:20:42)
;
_computing_data_reduction
;
CrysAlisPro, Oxford Diffraction Ltd.,
Version 1.171.33.41 (release 06-05-2009 CrysAlis171 .NET)
(compiled May  6 2009,17:20:42)
;
_computing_molecular_graphics
;
Diamond Version 3.2k (K. Brandenburg, Crystal Impact GbR, Berlin, 2014).
;
_computing_publication_material
;
Diamond Version 3.2k (K. Brandenburg, Crystal Impact GbR, Berlin, 2014).
;
_computing_structure_refinement 'SHELXL-97 (Sheldrick, 1997)'
_computing_structure_solution SIR-92
_diffrn_ambient_temperature 173(2)
_diffrn_detector_area_resol_mean 15.9809
_diffrn_measured_fraction_theta_full 0.995
_diffrn_measured_fraction_theta_max 0.995
_diffrn_measurement_details
;
  1 omega  -95.00    1.00   1.0000   30.0000
omega____ theta____ kappa____ phi______ frames
    -      -28.6994  -38.0000 -150.0000 96

  2 omega  -42.00   87.00   1.0000   30.0000
omega____ theta____ kappa____ phi______ frames
    -       29.7932    0.0000 -120.0000 129

  3 omega   58.00  105.00   1.0000   30.0000
omega____ theta____ kappa____ phi______ frames
    -       29.7932  179.0000   90.0000 47

;
_diffrn_measurement_device 'CCD camera on \k-goniostat'
_diffrn_measurement_device_type KappaCCD
_diffrn_measurement_method omega-scan
_diffrn_orient_matrix_UB_11 -0.0414650703
_diffrn_orient_matrix_UB_12 0.0307273437
_diffrn_orient_matrix_UB_13 0.0251900383
_diffrn_orient_matrix_UB_21 0.0488524345
_diffrn_orient_matrix_UB_22 -0.0140755652
_diffrn_orient_matrix_UB_23 0.0543940639
_diffrn_orient_matrix_UB_31 0.0204423921
_diffrn_orient_matrix_UB_32 0.0962225820
_diffrn_orient_matrix_UB_33 -0.0000293357
_diffrn_radiation_collimation 0.5
_diffrn_radiation_monochromator graphite
_diffrn_radiation_source 'fine-focus sealed tube'
_diffrn_radiation_type 'Mo K\a'
_diffrn_radiation_wavelength 0.71073
_diffrn_reflns_av_R_equivalents 0.0292
_diffrn_reflns_av_sigmaI/netI 0.0550
_diffrn_reflns_limit_h_max 11
_diffrn_reflns_limit_h_min -14
_diffrn_reflns_limit_k_max 8
_diffrn_reflns_limit_k_min -8
_diffrn_reflns_limit_l_max 16
_diffrn_reflns_limit_l_min -12
_diffrn_reflns_number 4194
_diffrn_reflns_theta_full 26.37
_diffrn_reflns_theta_max 26.37
_diffrn_reflns_theta_min 4.24
_diffrn_source_current 40
_diffrn_source_type 'Spellman generator'
_diffrn_source_voltage 50
_exptl_absorpt_coefficient_mu 0.159
_exptl_absorpt_correction_T_max 1.00000
_exptl_absorpt_correction_T_min 0.91185
_exptl_absorpt_correction_type multi-scan
_exptl_absorpt_process_details
;
CrysAlisPro, Oxford Diffraction Ltd.,
Version 1.171.33.41 (release 06-05-2009 CrysAlis171 .NET)
(compiled May  6 2009,17:20:42)
Empirical absorption correction using spherical harmonics,
 implemented in SCALE3 ABSPACK scaling algorithm.
;
_exptl_crystal_colour colorless
_exptl_crystal_density_diffrn 1.735
_exptl_crystal_density_method 'not measured'
_exptl_crystal_description block
_exptl_crystal_F_000 504
_exptl_crystal_size_max 0.29
_exptl_crystal_size_mid 0.24
_exptl_crystal_size_min 0.13
_refine_diff_density_max 0.174
_refine_diff_density_min -0.206
_refine_diff_density_rms 0.037
_refine_ls_extinction_method none
_refine_ls_goodness_of_fit_ref 0.835
_refine_ls_hydrogen_treatment mixed
_refine_ls_matrix_type full
_refine_ls_number_parameters 178
_refine_ls_number_reflns 1920
_refine_ls_number_restraints 0
_refine_ls_restrained_S_all 0.835
_refine_ls_R_factor_all 0.0635
_refine_ls_R_factor_gt 0.0322
_refine_ls_shift/su_max 0.000
_refine_ls_shift/su_mean 0.000
_refine_ls_structure_factor_coef Fsqd
_refine_ls_weighting_details 'calc w=1/[\s^2^(Fo^2^)+(0.0325P)^2^+0.0000P] where P=(Fo^2^+2Fc^2^)/3'
_refine_ls_weighting_scheme calc
_refine_ls_wR_factor_gt 0.0630
_refine_ls_wR_factor_ref 0.0680
_reflns_number_gt 1157
_reflns_number_total 1920
_reflns_threshold_expression >2\s(I)
_cod_data_source_file c6nj00202a2.cif
_cod_data_source_block fx520
_cod_depositor_comments 'Adding full bibliography for 7055507--7055518.cif.'
_cod_original_cell_volume 942.33(14)
_cod_database_code 7055516

loop_
_symmetry_equiv_pos_as_xyz
'x, y, z'
'-x, y+1/2, -z+1/2'
'-x, -y, -z'
'x, -y-1/2, z-1/2'

loop_
_atom_site_label
_atom_site_type_symbol
_atom_site_fract_x
_atom_site_fract_y
_atom_site_fract_z
_atom_site_U_iso_or_equiv
_atom_site_adp_type
_atom_site_occupancy
_atom_site_symmetry_multiplicity
_atom_site_calc_flag
O3 O 0.10811(12) 0.14298(19) 0.01676(10) 0.0443(4) Uani 1 1 d
O4 O 0.06034(12) 0.33699(19) 0.12669(11) 0.0474(4) Uani 1 1 d
O6 O 0.53182(12) 0.03494(19) 0.63688(11) 0.0474(4) Uani 1 1 d
O5 O 0.35342(13) 0.17828(17) 0.53482(10) 0.0445(4) Uani 1 1 d
N1 N 0.19610(12) -0.10195(19) 0.35724(10) 0.0249(3) Uani 1 1 d
N5 N 0.36102(13) -0.1403(2) 0.54436(11) 0.0291(3) Uani 1 1 d
N2 N 0.18472(12) -0.1315(2) 0.18005(10) 0.0273(3) Uani 1 1 d
N6 N 0.41819(15) 0.0340(2) 0.57408(12) 0.0348(4) Uani 1 1 d
O1 O 0.24831(17) -0.49427(18) 0.37508(12) 0.0658(5) Uani 1 1 d
N4 N 0.10131(14) 0.1842(2) 0.10664(12) 0.0346(4) Uani 1 1 d
O2 O 0.30586(14) -0.47707(18) 0.23626(11) 0.0491(4) Uani 1 1 d
N3 N 0.26198(14) -0.4117(2) 0.30012(12) 0.0309(4) Uani 1 1 d
C4 C 0.22703(17) -0.1397(3) 0.47905(13) 0.0279(4) Uani 1 1 d
C2 C 0.14465(16) 0.0444(2) 0.19710(13) 0.0255(4) Uani 1 1 d
C3 C 0.15137(16) 0.0684(3) 0.30447(15) 0.0281(4) Uani 1 1 d
C5 C 0.4351(2) -0.3092(3) 0.60021(19) 0.0420(5) Uani 1 1 d
C1 C 0.21474(15) -0.2136(2) 0.27802(13) 0.0256(4) Uani 1 1 d
H5A H 0.3781(18) -0.425(3) 0.5726(15) 0.042(5) Uiso 1 1 d
H4A H 0.1837(15) -0.038(2) 0.5006(12) 0.022(4) Uiso 1 1 d
H4B H 0.1945(14) -0.269(2) 0.4864(12) 0.026(4) Uiso 1 1 d
H3A H 0.1355(16) 0.177(2) 0.3442(14) 0.040(5) Uiso 1 1 d
H5C H 0.4666(19) -0.293(3) 0.6807(19) 0.060(6) Uiso 1 1 d
H5B H 0.507(2) -0.329(3) 0.5740(17) 0.062(6) Uiso 1 1 d

loop_
_atom_site_aniso_label
_atom_site_aniso_U_11
_atom_site_aniso_U_22
_atom_site_aniso_U_33
_atom_site_aniso_U_23
_atom_site_aniso_U_13
_atom_site_aniso_U_12
O3 0.0441(8) 0.0597(9) 0.0310(8) 0.0151(6) 0.0168(6) -0.0027(7)
O4 0.0430(9) 0.0387(8) 0.0527(9) 0.0134(7) 0.0109(7) 0.0133(7)
O6 0.0282(8) 0.0766(10) 0.0348(7) -0.0115(7) 0.0099(6) -0.0099(7)
O5 0.0524(9) 0.0347(8) 0.0466(8) -0.0004(6) 0.0200(7) -0.0002(7)
N1 0.0245(8) 0.0294(8) 0.0215(7) 0.0008(6) 0.0100(6) -0.0001(6)
N5 0.0287(9) 0.0325(8) 0.0236(7) 0.0015(6) 0.0078(6) 0.0011(7)
N2 0.0260(8) 0.0336(8) 0.0224(8) 0.0025(6) 0.0098(6) -0.0010(7)
N6 0.0349(10) 0.0467(11) 0.0264(8) -0.0057(7) 0.0159(7) -0.0038(8)
O1 0.1258(16) 0.0355(8) 0.0487(9) 0.0044(7) 0.0479(10) 0.0058(8)
N4 0.0248(9) 0.0394(10) 0.0356(9) 0.0097(7) 0.0078(7) -0.0015(7)
O2 0.0613(11) 0.0462(9) 0.0449(8) 0.0035(6) 0.0265(7) 0.0139(7)
N3 0.0435(10) 0.0296(9) 0.0229(8) -0.0035(6) 0.0168(7) -0.0016(7)
C4 0.0301(11) 0.0333(11) 0.0220(9) 0.0011(8) 0.0123(8) 0.0021(9)
C2 0.0217(10) 0.0267(10) 0.0265(9) 0.0054(7) 0.0080(7) -0.0003(8)
C3 0.0240(10) 0.0293(10) 0.0307(10) 0.0016(8) 0.0105(8) 0.0012(8)
C5 0.0417(14) 0.0484(14) 0.0361(13) 0.0094(10) 0.0157(10) 0.0141(11)
C1 0.0259(10) 0.0274(10) 0.0240(9) -0.0003(7) 0.0106(7) -0.0006(8)

loop_
_atom_type_symbol
_atom_type_description
_atom_type_scat_dispersion_real
_atom_type_scat_dispersion_imag
_atom_type_scat_source
C C 0.0033 0.0016 'International Tables Vol C Tables 4.2.6.8 and 6.1.1.4'
H H 0.0000 0.0000 'International Tables Vol C Tables 4.2.6.8 and 6.1.1.4'
N N 0.0061 0.0033 'International Tables Vol C Tables 4.2.6.8 and 6.1.1.4'
O O 0.0106 0.0060 'International Tables Vol C Tables 4.2.6.8 and 6.1.1.4'

loop_
_geom_angle_atom_site_label_1
_geom_angle_atom_site_label_2
_geom_angle_atom_site_label_3
_geom_angle
C3 N1 C1 105.27(13)
C3 N1 C4 124.33(14)
C1 N1 C4 130.17(14)
N6 N5 C4 116.68(14)
N6 N5 C5 117.21(15)
C4 N5 C5 124.85(17)
C1 N2 C2 102.42(13)
O5 N6 O6 125.05(16)
O5 N6 N5 117.79(15)
O6 N6 N5 117.15(15)
O3 N4 O4 125.06(15)
O3 N4 C2 118.20(15)
O4 N4 C2 116.73(15)
O1 N3 O2 126.59(16)
O1 N3 C1 116.99(15)
O2 N3 C1 116.32(14)
N5 C4 N1 111.62(14)
N5 C4 H4A 113.0(9)
N1 C4 H4A 103.9(9)
N5 C4 H4B 107.5(9)
N1 C4 H4B 108.7(9)
H4A C4 H4B 112.1(13)
N2 C2 C3 112.89(14)
N2 C2 N4 120.48(14)
C3 C2 N4 126.63(15)
N1 C3 C2 104.87(15)
N1 C3 H3A 121.8(10)
C2 C3 H3A 133.2(10)
N5 C5 H5A 107.3(10)
N5 C5 H5C 109.2(12)
H5A C5 H5C 112.8(16)
N5 C5 H5B 109.8(11)
H5A C5 H5B 105.8(15)
H5C C5 H5B 111.7(17)
N2 C1 N1 114.54(15)
N2 C1 N3 122.36(15)
N1 C1 N3 123.09(14)

loop_
_geom_bond_atom_site_label_1
_geom_bond_atom_site_label_2
_geom_bond_distance
O3 N4 1.2237(18)
O4 N4 1.2304(18)
O6 N6 1.2310(18)
O5 N6 1.2308(17)
N1 C3 1.360(2)
N1 C1 1.3642(19)
N1 C4 1.4853(19)
N5 N6 1.3586(19)
N5 C4 1.430(2)
N5 C5 1.460(2)
N2 C1 1.2983(19)
N2 C2 1.356(2)
O1 N3 1.1856(17)
N4 C2 1.443(2)
O2 N3 1.2112(18)
N3 C1 1.466(2)
C4 H4A 0.965(15)
C4 H4B 0.991(16)
C2 C3 1.363(2)
C3 H3A 0.967(17)
C5 H5A 1.008(19)
C5 H5C 0.96(2)
C5 H5B 1.01(2)

loop_
_geom_torsion_atom_site_label_1
_geom_torsion_atom_site_label_2
_geom_torsion_atom_site_label_3
_geom_torsion_atom_site_label_4
_geom_torsion
C4 N5 N6 O5 -6.2(2)
C5 N5 N6 O5 -174.03(15)
C4 N5 N6 O6 175.08(14)
C5 N5 N6 O6 7.2(2)
N6 N5 C4 N1 80.24(18)
C5 N5 C4 N1 -112.95(18)
C3 N1 C4 N5 -104.48(18)
C1 N1 C4 N5 69.1(2)
C1 N2 C2 C3 0.43(19)
C1 N2 C2 N4 -179.81(15)
O3 N4 C2 N2 -3.8(2)
O4 N4 C2 N2 176.39(15)
O3 N4 C2 C3 175.95(16)
O4 N4 C2 C3 -3.9(2)
C1 N1 C3 C2 0.99(17)
C4 N1 C3 C2 175.89(15)
N2 C2 C3 N1 -0.93(19)
N4 C2 C3 N1 179.34(16)
C2 N2 C1 N1 0.25(18)
C2 N2 C1 N3 178.92(15)
C3 N1 C1 N2 -0.82(19)
C4 N1 C1 N2 -175.31(15)
C3 N1 C1 N3 -179.48(14)
C4 N1 C1 N3 6.0(2)
O1 N3 C1 N2 -156.35(17)
O2 N3 C1 N2 20.4(2)
O1 N3 C1 N1 22.2(2)
O2 N3 C1 N1 -161.07(15)
